data_4303786
loop_
_publ_author_name
'Vincent J. Catalano'
'Adam L. Moore'
'Jason Shearer'
'Jineun Kim'

_publ_contact_author_address
;
Department of Chemistry
University of Nevada
Reno, NV  89557
;
_publ_contact_author_email vjc@unr.edu
_publ_contact_author_name 'Professor Vincent J. Catalano'
_publ_contact_author_phone '775 784 1329'
_publ_section_title
;
Luminescent Copper(I) Halide Butterfly Dimers Coordinated to
[Au(CH3imCH2py)2]BF4 and [Au(CH3imCH2quin)2]BF4
;
_journal_name_full 'Inorganic Chemistry'
_journal_page_first 11362
_journal_page_last 11375
_journal_paper_doi 10.1021/ic901914n
_journal_volume 48
_journal_year 2009
_chemical_formula_sum 'C20 H22 Au B Cl2 Cu2 F4 N6'
_chemical_formula_weight 828.19
_chemical_name_common 9
_chemical_name_systematic ?
_space_group_IT_number 2
_symmetry_cell_setting triclinic
_symmetry_space_group_name_Hall '-P 1'
_symmetry_space_group_name_H-M 'P -1'
_atom_sites_solution_hydrogens geom
_atom_sites_solution_primary direct
_atom_sites_solution_secondary difmap
_audit_creation_method SHELXL-97
_audit_update_record
;
2009-09-25 # Formatted by publCIF
;
_cell_angle_alpha 98.906(3)
_cell_angle_beta 100.388(3)
_cell_angle_gamma 99.722(2)
_cell_formula_units_Z 2
_cell_length_a 9.9580(5)
_cell_length_b 10.3384(5)
_cell_length_c 12.7149(6)
_cell_measurement_reflns_used 7434
_cell_measurement_temperature 100(2)
_cell_measurement_theta_max 0.00
_cell_measurement_theta_min 0.00
_cell_volume 1245.66(11)
_computing_cell_refinement 'Bruker SAINT'
_computing_data_collection 'Bruker APEX2'
_computing_data_reduction 'Bruker SAINT'
_computing_molecular_graphics 'Bruker SHELXTL'
_computing_publication_material 'Bruker SHELXTL'
_computing_structure_refinement 'SHELXL-97 (Sheldrick, 2008)'
_computing_structure_solution 'SHELXS-97 (Sheldrick, 2008)'
_diffrn_ambient_temperature 100(2)
_diffrn_measured_fraction_theta_full 0.979
_diffrn_measured_fraction_theta_max 0.979
_diffrn_measurement_device_type 'Bruker APEX-II CCD'
_diffrn_measurement_method '\f and \w scans'
_diffrn_radiation_monochromator graphite
_diffrn_radiation_source 'fine-focus sealed tube'
_diffrn_radiation_type MoK\a
_diffrn_radiation_wavelength 0.71073
_diffrn_reflns_av_R_equivalents 0.0520
_diffrn_reflns_av_sigmaI/netI 0.0569
_diffrn_reflns_limit_h_max 14
_diffrn_reflns_limit_h_min -14
_diffrn_reflns_limit_k_max 14
_diffrn_reflns_limit_k_min -14
_diffrn_reflns_limit_l_max 16
_diffrn_reflns_limit_l_min -18
_diffrn_reflns_number 25999
_diffrn_reflns_theta_full 30.96
_diffrn_reflns_theta_max 30.96
_diffrn_reflns_theta_min 1.66
_exptl_absorpt_coefficient_mu 7.834
_exptl_absorpt_correction_T_max 0.7876
_exptl_absorpt_correction_T_min 0.4385
_exptl_absorpt_correction_type multi-scan
_exptl_absorpt_process_details SADABS
_exptl_crystal_colour colourless
_exptl_crystal_density_diffrn 2.208
_exptl_crystal_density_meas 0
_exptl_crystal_density_method 'not measured'
_exptl_crystal_description plate
_exptl_crystal_F_000 792
_exptl_crystal_size_max 0.13
_exptl_crystal_size_mid 0.06
_exptl_crystal_size_min 0.03
_refine_diff_density_max 1.737
_refine_diff_density_min -1.601
_refine_diff_density_rms 0.186
_refine_ls_extinction_method none
_refine_ls_goodness_of_fit_ref 1.056
_refine_ls_hydrogen_treatment constr
_refine_ls_matrix_type full
_refine_ls_number_parameters 324
_refine_ls_number_reflns 7747
_refine_ls_number_restraints 0
_refine_ls_restrained_S_all 1.056
_refine_ls_R_factor_all 0.0458
_refine_ls_R_factor_gt 0.0334
_refine_ls_shift/su_max 0.003
_refine_ls_shift/su_mean 0.000
_refine_ls_structure_factor_coef Fsqd
_refine_ls_weighting_details 'calc w=1/[\s^2^(Fo^2^)+(0.0239P)^2^+0.1189P] where P=(Fo^2^+2Fc^2^)/3'
_refine_ls_weighting_scheme calc
_refine_ls_wR_factor_gt 0.0650
_refine_ls_wR_factor_ref 0.0676
_reflns_number_gt 6533
_reflns_number_total 7747
_reflns_threshold_expression >2sigma(I)
_cod_data_source_file ic901914n_si_001_6.cif
_cod_data_source_block alm142
_cod_original_cell_volume 1245.66(10)
_cod_database_code 4303786

loop_
_symmetry_equiv_pos_as_xyz
'x, y, z'
'-x, -y, -z'

loop_
_atom_site_label
_atom_site_type_symbol
_atom_site_fract_x
_atom_site_fract_y
_atom_site_fract_z
_atom_site_U_iso_or_equiv
_atom_site_adp_type
_atom_site_occupancy
_atom_site_symmetry_multiplicity
_atom_site_calc_flag
_atom_site_refinement_flags
_atom_site_disorder_assembly
_atom_site_disorder_group
Au1 Au 1.405141(15) 1.457897(13) 1.349933(11) 0.01390(4) Uani 1 1 d . . .
Cu1 Cu 1.22713(5) 1.48701(4) 1.15036(4) 0.02032(10) Uani 1 1 d . . .
Cu2 Cu 1.15015(5) 1.27625(4) 1.24408(4) 0.01954(10) Uani 1 1 d . . .
Cl1 Cl 1.03790(9) 1.44985(8) 1.24316(7) 0.01680(17) Uani 1 1 d . . .
Cl2 Cl 1.22579(10) 1.27618(8) 1.07040(7) 0.01929(18) Uani 1 1 d . . .
C1 C 1.5170(4) 1.5303(4) 1.2468(3) 0.0172(7) Uani 1 1 d . . .
C2 C 1.6588(4) 1.5530(4) 1.1290(3) 0.0256(9) Uani 1 1 d . . .
H2A H 1.7182 1.5317 1.0811 0.031 Uiso 1 1 calc R . .
C3 C 1.6210(4) 1.6720(4) 1.1529(3) 0.0238(8) Uani 1 1 d . . .
H3A H 1.6484 1.7503 1.1252 0.029 Uiso 1 1 calc R . .
C4 C 1.4557(4) 1.7564(4) 1.2617(3) 0.0191(8) Uani 1 1 d . . .
H4A H 1.5204 1.8424 1.2954 0.023 Uiso 1 1 calc R . .
H4B H 1.4056 1.7265 1.3170 0.023 Uiso 1 1 calc R . .
C5 C 1.3531(4) 1.7750(3) 1.1660(3) 0.0159(7) Uani 1 1 d . . .
C6 C 1.3608(4) 1.8977(4) 1.1335(3) 0.0199(8) Uani 1 1 d . . .
H6A H 1.4292 1.9729 1.1739 0.024 Uiso 1 1 calc R . .
C7 C 1.2684(4) 1.9101(4) 1.0419(3) 0.0235(9) Uani 1 1 d . . .
H7A H 1.2723 1.9932 1.0184 0.028 Uiso 1 1 calc R . .
C8 C 1.1701(4) 1.7982(4) 0.9856(3) 0.0235(9) Uani 1 1 d . . .
H8A H 1.1066 1.8026 0.9215 0.028 Uiso 1 1 calc R . .
C9 C 1.1656(4) 1.6808(4) 1.0237(3) 0.0193(8) Uani 1 1 d . . .
H9A H 1.0958 1.6056 0.9854 0.023 Uiso 1 1 calc R . .
C10 C 1.6070(5) 1.3291(4) 1.1805(4) 0.0289(10) Uani 1 1 d . . .
H10A H 1.5550 1.2894 1.2302 0.043 Uiso 1 1 calc R . .
H10B H 1.7053 1.3240 1.2012 0.043 Uiso 1 1 calc R . .
H10C H 1.5684 1.2801 1.1058 0.043 Uiso 1 1 calc R . .
C11 C 1.2946(4) 1.3947(3) 1.4574(3) 0.0153(7) Uani 1 1 d . . .
C12 C 1.1584(4) 1.3976(4) 1.5794(3) 0.0238(9) Uani 1 1 d . . .
H12A H 1.1036 1.4290 1.6279 0.029 Uiso 1 1 calc R . .
C13 C 1.1837(4) 1.2735(4) 1.5599(3) 0.0230(8) Uani 1 1 d . . .
H13A H 1.1498 1.2003 1.5913 0.028 Uiso 1 1 calc R . .
C14 C 1.3204(4) 1.1578(3) 1.4388(3) 0.0181(8) Uani 1 1 d . . .
H14A H 1.3615 1.1163 1.4988 0.022 Uiso 1 1 calc R . .
H14B H 1.3952 1.1884 1.4012 0.022 Uiso 1 1 calc R . .
C15 C 1.2077(4) 1.0538(3) 1.3592(3) 0.0154(7) Uani 1 1 d . . .
C16 C 1.1858(4) 0.9227(4) 1.3725(3) 0.0205(8) Uani 1 1 d . . .
H16A H 1.2380 0.8982 1.4339 0.025 Uiso 1 1 calc R . .
C17 C 1.0871(4) 0.8264(3) 1.2960(3) 0.0205(8) Uani 1 1 d . . .
H17A H 1.0712 0.7355 1.3038 0.025 Uiso 1 1 calc R . .
C18 C 1.0125(4) 0.8660(4) 1.2083(3) 0.0222(8) Uani 1 1 d . . .
H18A H 0.9450 0.8027 1.1538 0.027 Uiso 1 1 calc R . .
C19 C 1.0384(4) 0.9995(4) 1.2016(3) 0.0210(8) Uani 1 1 d . . .
H19A H 0.9850 1.0266 1.1422 0.025 Uiso 1 1 calc R . .
C20 C 1.2266(5) 1.6117(4) 1.5151(3) 0.0254(9) Uani 1 1 d . . .
H20A H 1.2009 1.6236 1.4396 0.038 Uiso 1 1 calc R . .
H20B H 1.3201 1.6647 1.5484 0.038 Uiso 1 1 calc R . .
H20C H 1.1594 1.6416 1.5561 0.038 Uiso 1 1 calc R . .
N1 N 1.5952(3) 1.4691(3) 1.1869(3) 0.0213(7) Uani 1 1 d . . .
N2 N 1.5343(3) 1.6567(3) 1.2260(2) 0.0165(6) Uani 1 1 d . . .
N3 N 1.2544(3) 1.6660(3) 1.1122(2) 0.0156(6) Uani 1 1 d . . .
N4 N 1.2257(3) 1.4703(3) 1.5167(3) 0.0173(6) Uani 1 1 d . . .
N5 N 1.2690(3) 1.2734(3) 1.4849(2) 0.0156(6) Uani 1 1 d . . .
N6 N 1.1351(3) 1.0937(3) 1.2744(2) 0.0160(6) Uani 1 1 d . . .
B1 B 0.7348(5) 1.0643(4) 1.3018(4) 0.0235(10) Uani 1 1 d . . .
F1 F 0.7653(4) 0.9596(4) 1.3505(4) 0.0358(5) Uani 0.67 1 d P A .
F2 F 0.6885(5) 1.0148(4) 1.1888(4) 0.0358(5) Uani 0.67 1 d P A .
F3 F 0.8398(5) 1.1694(5) 1.3199(4) 0.0358(5) Uani 0.67 1 d P A .
F4 F 0.6203(3) 1.0975(2) 1.3403(2) 0.0392(7) Uani 1 1 d . A .
F1A F 0.8275(9) 1.0179(8) 1.3839(7) 0.0358(5) Uani 0.33 1 d P A 3
F2A F 0.7062(10) 0.9680(8) 1.2069(8) 0.0358(5) Uani 0.33 1 d P A 3
F3A F 0.8208(12) 1.1803(10) 1.2814(8) 0.0358(5) Uani 0.33 1 d P A 3

loop_
_atom_site_aniso_label
_atom_site_aniso_U_11
_atom_site_aniso_U_22
_atom_site_aniso_U_33
_atom_site_aniso_U_23
_atom_site_aniso_U_13
_atom_site_aniso_U_12
Au1 0.01394(7) 0.01456(6) 0.01292(7) 0.00359(4) 0.00254(5) 0.00155(5)
Cu1 0.0242(3) 0.01416(19) 0.0206(2) 0.00536(17) 0.0023(2) -0.00073(18)
Cu2 0.0236(3) 0.01297(19) 0.0207(2) 0.00639(17) -0.0007(2) 0.00268(18)
Cl1 0.0193(4) 0.0145(3) 0.0174(4) 0.0022(3) 0.0048(3) 0.0054(3)
Cl2 0.0256(5) 0.0165(4) 0.0162(4) 0.0019(3) 0.0070(4) 0.0038(3)
C1 0.0171(19) 0.0192(16) 0.0141(18) 0.0043(13) 0.0009(14) 0.0023(14)
C2 0.023(2) 0.036(2) 0.021(2) 0.0105(17) 0.0113(17) 0.0045(18)
C3 0.020(2) 0.031(2) 0.024(2) 0.0149(17) 0.0079(17) 0.0012(16)
C4 0.021(2) 0.0181(16) 0.0155(18) 0.0016(14) 0.0025(15) -0.0008(14)
C5 0.0159(19) 0.0162(15) 0.0149(18) 0.0025(13) 0.0039(14) 0.0012(13)
C6 0.022(2) 0.0166(16) 0.020(2) 0.0030(14) 0.0057(16) 0.0022(15)
C7 0.026(2) 0.0156(16) 0.032(2) 0.0111(16) 0.0061(18) 0.0060(15)
C8 0.024(2) 0.0209(17) 0.024(2) 0.0050(15) -0.0014(17) 0.0090(16)
C9 0.020(2) 0.0165(16) 0.0204(19) 0.0020(14) 0.0012(15) 0.0046(14)
C10 0.035(3) 0.029(2) 0.032(2) 0.0149(18) 0.015(2) 0.0152(19)
C11 0.0145(18) 0.0151(15) 0.0159(18) 0.0012(13) 0.0038(14) 0.0026(13)
C12 0.020(2) 0.031(2) 0.0166(19) -0.0048(16) 0.0055(16) -0.0005(16)
C13 0.023(2) 0.029(2) 0.0167(19) 0.0067(16) 0.0081(16) -0.0012(16)
C14 0.0160(19) 0.0157(15) 0.0220(19) 0.0050(14) 0.0021(15) 0.0026(14)
C15 0.0159(18) 0.0137(14) 0.0188(18) 0.0045(13) 0.0065(15) 0.0049(13)
C16 0.023(2) 0.0197(17) 0.021(2) 0.0108(15) 0.0041(16) 0.0068(15)
C17 0.025(2) 0.0130(15) 0.026(2) 0.0042(14) 0.0106(17) 0.0045(14)
C18 0.020(2) 0.0162(16) 0.029(2) -0.0014(15) 0.0073(17) 0.0005(15)
C19 0.021(2) 0.0191(16) 0.021(2) 0.0036(14) -0.0010(16) 0.0058(15)
C20 0.031(2) 0.0167(16) 0.026(2) -0.0021(15) 0.0030(18) 0.0073(16)
N1 0.0216(18) 0.0239(16) 0.0202(17) 0.0080(13) 0.0061(14) 0.0045(13)
N2 0.0140(16) 0.0187(14) 0.0158(15) 0.0047(12) 0.0019(12) 0.0008(12)
N3 0.0155(16) 0.0141(13) 0.0168(15) 0.0033(11) 0.0041(12) 0.0011(11)
N4 0.0163(16) 0.0176(14) 0.0162(16) -0.0012(12) 0.0041(13) 0.0022(12)
N5 0.0161(16) 0.0178(14) 0.0118(15) 0.0015(11) 0.0028(12) 0.0014(12)
N6 0.0187(16) 0.0149(13) 0.0150(15) 0.0036(11) 0.0030(13) 0.0047(12)
B1 0.033(3) 0.0121(17) 0.027(2) 0.0043(16) 0.009(2) 0.0031(17)
F1 0.0370(13) 0.0305(12) 0.0420(15) 0.0097(11) 0.0116(12) 0.0063(9)
F2 0.0370(13) 0.0305(12) 0.0420(15) 0.0097(11) 0.0116(12) 0.0063(9)
F3 0.0370(13) 0.0305(12) 0.0420(15) 0.0097(11) 0.0116(12) 0.0063(9)
F4 0.0310(15) 0.0278(13) 0.0539(18) -0.0077(12) 0.0210(13) -0.0065(11)
F1A 0.0370(13) 0.0305(12) 0.0420(15) 0.0097(11) 0.0116(12) 0.0063(9)
F2A 0.0370(13) 0.0305(12) 0.0420(15) 0.0097(11) 0.0116(12) 0.0063(9)
F3A 0.0370(13) 0.0305(12) 0.0420(15) 0.0097(11) 0.0116(12) 0.0063(9)

loop_
_atom_type_symbol
_atom_type_description
_atom_type_scat_dispersion_real
_atom_type_scat_dispersion_imag
_atom_type_scat_source
C C 0.0033 0.0016 'International Tables Vol C Tables 4.2.6.8 and 6.1.1.4'
H H 0.0000 0.0000 'International Tables Vol C Tables 4.2.6.8 and 6.1.1.4'
B B 0.0013 0.0007 'International Tables Vol C Tables 4.2.6.8 and 6.1.1.4'
N N 0.0061 0.0033 'International Tables Vol C Tables 4.2.6.8 and 6.1.1.4'
F F 0.0171 0.0103 'International Tables Vol C Tables 4.2.6.8 and 6.1.1.4'
Cl Cl 0.1484 0.1585 'International Tables Vol C Tables 4.2.6.8 and 6.1.1.4'
Cu Cu 0.3201 1.2651 'International Tables Vol C Tables 4.2.6.8 and 6.1.1.4'
Au Au -2.0133 8.8022 'International Tables Vol C Tables 4.2.6.8 and 6.1.1.4'

loop_
_geom_angle_atom_site_label_1
_geom_angle_atom_site_label_2
_geom_angle_atom_site_label_3
_geom_angle
_geom_angle_site_symmetry_1
_geom_angle_site_symmetry_3
_geom_angle_publ_flag
C1 Au1 C11 177.16(14) . . ?
C1 Au1 Cu2 114.07(10) . . ?
C11 Au1 Cu2 67.89(10) . . ?
C1 Au1 Cu1 68.09(11) . . ?
C11 Au1 Cu1 112.40(11) . . ?
Cu2 Au1 Cu1 55.973(14) . . ?
N3 Cu1 Cl2 137.22(9) . . ?
N3 Cu1 Cl1 112.01(9) . . ?
Cl2 Cu1 Cl1 101.02(4) . . ?
N3 Cu1 Cu2 163.20(9) . . ?
Cl2 Cu1 Cu2 58.56(3) . . ?
Cl1 Cu1 Cu2 52.31(2) . . ?
N3 Cu1 Au1 116.55(9) . . ?
Cl2 Cu1 Au1 91.36(3) . . ?
Cl1 Cu1 Au1 86.07(3) . . ?
Cu2 Cu1 Au1 61.020(15) . . ?
N6 Cu2 Cl1 142.91(10) . . ?
N6 Cu2 Cl2 107.80(9) . . ?
Cl1 Cu2 Cl2 99.03(4) . . ?
N6 Cu2 Cu1 158.18(9) . . ?
Cl1 Cu2 Cu1 57.02(3) . . ?
Cl2 Cu2 Cu1 51.50(2) . . ?
N6 Cu2 Au1 115.34(9) . . ?
Cl1 Cu2 Au1 89.94(3) . . ?
Cl2 Cu2 Au1 88.61(3) . . ?
Cu1 Cu2 Au1 63.007(15) . . ?
Cu2 Cl1 Cu1 70.67(3) . . ?
Cu1 Cl2 Cu2 69.94(3) . . ?
N1 C1 N2 104.4(3) . . ?
N1 C1 Au1 128.9(3) . . ?
N2 C1 Au1 126.6(3) . . ?
C3 C2 N1 107.1(4) . . ?
C3 C2 H2A 126.5 . . ?
N1 C2 H2A 126.5 . . ?
C2 C3 N2 106.2(4) . . ?
C2 C3 H3A 126.9 . . ?
N2 C3 H3A 126.9 . . ?
N2 C4 C5 109.8(3) . . ?
N2 C4 H4A 109.7 . . ?
C5 C4 H4A 109.7 . . ?
N2 C4 H4B 109.7 . . ?
C5 C4 H4B 109.7 . . ?
H4A C4 H4B 108.2 . . ?
N3 C5 C6 122.0(3) . . ?
N3 C5 C4 116.9(3) . . ?
C6 C5 C4 121.1(3) . . ?
C7 C6 C5 119.7(3) . . ?
C7 C6 H6A 120.2 . . ?
C5 C6 H6A 120.2 . . ?
C8 C7 C6 118.3(4) . . ?
C8 C7 H7A 120.9 . . ?
C6 C7 H7A 120.9 . . ?
C9 C8 C7 119.1(4) . . ?
C9 C8 H8A 120.5 . . ?
C7 C8 H8A 120.5 . . ?
N3 C9 C8 123.8(4) . . ?
N3 C9 H9A 118.1 . . ?
C8 C9 H9A 118.1 . . ?
N1 C10 H10A 109.5 . . ?
N1 C10 H10B 109.5 . . ?
H10A C10 H10B 109.5 . . ?
N1 C10 H10C 109.5 . . ?
H10A C10 H10C 109.5 . . ?
H10B C10 H10C 109.5 . . ?
N5 C11 N4 104.9(3) . . ?
N5 C11 Au1 129.9(2) . . ?
N4 C11 Au1 125.1(3) . . ?
C13 C12 N4 107.4(3) . . ?
C13 C12 H12A 126.3 . . ?
N4 C12 H12A 126.3 . . ?
C12 C13 N5 106.4(4) . . ?
C12 C13 H13A 126.8 . . ?
N5 C13 H13A 126.8 . . ?
N5 C14 C15 112.9(3) . . ?
N5 C14 H14A 109.0 . . ?
C15 C14 H14A 109.0 . . ?
N5 C14 H14B 109.0 . . ?
C15 C14 H14B 109.0 . . ?
H14A C14 H14B 107.8 . . ?
N6 C15 C16 122.3(3) . . ?
N6 C15 C14 117.6(3) . . ?
C16 C15 C14 120.1(3) . . ?
C15 C16 C17 119.8(4) . . ?
C15 C16 H16A 120.1 . . ?
C17 C16 H16A 120.1 . . ?
C18 C17 C16 118.4(3) . . ?
C18 C17 H17A 120.8 . . ?
C16 C17 H17A 120.8 . . ?
C19 C18 C17 118.4(4) . . ?
C19 C18 H18A 120.8 . . ?
C17 C18 H18A 120.8 . . ?
N6 C19 C18 123.8(4) . . ?
N6 C19 H19A 118.1 . . ?
C18 C19 H19A 118.1 . . ?
N4 C20 H20A 109.5 . . ?
N4 C20 H20B 109.5 . . ?
H20A C20 H20B 109.5 . . ?
N4 C20 H20C 109.5 . . ?
H20A C20 H20C 109.5 . . ?
H20B C20 H20C 109.5 . . ?
C1 N1 C2 111.6(3) . . ?
C1 N1 C10 124.7(3) . . ?
C2 N1 C10 123.7(3) . . ?
C1 N2 C3 110.8(3) . . ?
C1 N2 C4 124.7(3) . . ?
C3 N2 C4 123.9(3) . . ?
C9 N3 C5 117.1(3) . . ?
C9 N3 Cu1 116.2(2) . . ?
C5 N3 Cu1 126.7(3) . . ?
C11 N4 C12 110.9(3) . . ?
C11 N4 C20 124.2(3) . . ?
C12 N4 C20 124.9(3) . . ?
C11 N5 C13 110.4(3) . . ?
C11 N5 C14 124.4(3) . . ?
C13 N5 C14 125.2(3) . . ?
C15 N6 C19 117.2(3) . . ?
C15 N6 Cu2 127.7(2) . . ?
C19 N6 Cu2 115.1(3) . . ?
F3 B1 F1 115.0(5) . . ?
F3 B1 F2A 120.9(6) . . ?
F1 B1 F2A 83.0(5) . . ?
F3 B1 F4 112.0(4) . . ?
F1 B1 F4 104.8(4) . . ?
F2A B1 F4 116.6(5) . . ?
F3 B1 F2 110.0(4) . . ?
F1 B1 F2 107.8(4) . . ?
F2A B1 F2 25.0(4) . . ?
F4 B1 F2 106.7(4) . . ?
F3 B1 F3A 21.5(4) . . ?
F1 B1 F3A 132.7(6) . . ?
F2A B1 F3A 106.5(6) . . ?
F4 B1 F3A 111.0(5) . . ?
F2 B1 F3A 90.6(5) . . ?
F3 B1 F1A 83.9(5) . . ?
F1 B1 F1A 32.3(3) . . ?
F2A B1 F1A 106.8(6) . . ?
F4 B1 F1A 111.3(5) . . ?
F2 B1 F1A 130.4(5) . . ?
F3A B1 F1A 103.9(6) . . ?
F1A F1 B1 79.5(8) . . ?
F2A F2 B1 75.6(12) . . ?
F3A F3 B1 90.4(17) . . ?
F1 F1A B1 68.2(8) . . ?
F2 F2A B1 79.4(11) . . ?
F3 F3A B1 68.1(15) . . ?

loop_
_geom_bond_atom_site_label_1
_geom_bond_atom_site_label_2
_geom_bond_distance
_geom_bond_site_symmetry_2
_geom_bond_publ_flag
Au1 C1 2.017(4) . ?
Au1 C11 2.021(4) . ?
Au1 Cu2 2.8566(5) . ?
Au1 Cu1 2.9097(5) . ?
Cu1 N3 1.972(3) . ?
Cu1 Cl2 2.2547(9) . ?
Cu1 Cl1 2.4059(10) . ?
Cu1 Cu2 2.7063(7) . ?
Cu2 N6 1.970(3) . ?
Cu2 Cl1 2.2694(9) . ?
Cu2 Cl2 2.4582(10) . ?
C1 N1 1.348(5) . ?
C1 N2 1.363(5) . ?
C2 C3 1.353(6) . ?
C2 N1 1.370(5) . ?
C2 H2A 0.9500 . ?
C3 N2 1.386(5) . ?
C3 H3A 0.9500 . ?
C4 N2 1.462(5) . ?
C4 C5 1.500(5) . ?
C4 H4A 0.9900 . ?
C4 H4B 0.9900 . ?
C5 N3 1.360(4) . ?
C5 C6 1.388(5) . ?
C6 C7 1.385(6) . ?
C6 H6A 0.9500 . ?
C7 C8 1.385(5) . ?
C7 H7A 0.9500 . ?
C8 C9 1.371(5) . ?
C8 H8A 0.9500 . ?
C9 N3 1.346(5) . ?
C9 H9A 0.9500 . ?
C10 N1 1.462(5) . ?
C10 H10A 0.9800 . ?
C10 H10B 0.9800 . ?
C10 H10C 0.9800 . ?
C11 N5 1.349(4) . ?
C11 N4 1.354(4) . ?
C12 C13 1.344(6) . ?
C12 N4 1.362(5) . ?
C12 H12A 0.9500 . ?
C13 N5 1.386(5) . ?
C13 H13A 0.9500 . ?
C14 N5 1.460(4) . ?
C14 C15 1.512(5) . ?
C14 H14A 0.9900 . ?
C14 H14B 0.9900 . ?
C15 N6 1.347(5) . ?
C15 C16 1.378(5) . ?
C16 C17 1.389(5) . ?
C16 H16A 0.9500 . ?
C17 C18 1.381(6) . ?
C17 H17A 0.9500 . ?
C18 C19 1.380(5) . ?
C18 H18A 0.9500 . ?
C19 N6 1.347(5) . ?
C19 H19A 0.9500 . ?
C20 N4 1.465(5) . ?
C20 H20A 0.9800 . ?
C20 H20B 0.9800 . ?
C20 H20C 0.9800 . ?
B1 F3 1.334(7) . ?
B1 F1 1.378(6) . ?
B1 F2A 1.391(10) . ?
B1 F4 1.393(5) . ?
B1 F2 1.412(7) . ?
B1 F3A 1.438(12) . ?
B1 F1A 1.459(10) . ?
F1 F1A 0.792(8) . ?
F2 F2A 0.606(8) . ?
F3 F3A 0.528(10) . ?

loop_
_geom_torsion_atom_site_label_1
_geom_torsion_atom_site_label_2
_geom_torsion_atom_site_label_3
_geom_torsion_atom_site_label_4
_geom_torsion
_geom_torsion_site_symmetry_1
_geom_torsion_site_symmetry_2
_geom_torsion_site_symmetry_3
_geom_torsion_site_symmetry_4
_geom_torsion_publ_flag
C1 Au1 Cu1 N3 -55.48(14) . . . . ?
C11 Au1 Cu1 N3 121.50(14) . . . . ?
Cu2 Au1 Cu1 N3 161.19(10) . . . . ?
C1 Au1 Cu1 Cl2 90.89(11) . . . . ?
C11 Au1 Cu1 Cl2 -92.14(10) . . . . ?
Cu2 Au1 Cu1 Cl2 -52.45(3) . . . . ?
C1 Au1 Cu1 Cl1 -168.16(11) . . . . ?
C11 Au1 Cu1 Cl1 8.81(10) . . . . ?
Cu2 Au1 Cu1 Cl1 48.50(2) . . . . ?
C1 Au1 Cu1 Cu2 143.33(11) . . . . ?
C11 Au1 Cu1 Cu2 -39.69(10) . . . . ?
N3 Cu1 Cu2 N6 -177.3(4) . . . . ?
Cl2 Cu1 Cu2 N6 20.6(3) . . . . ?
Cl1 Cu1 Cu2 N6 159.7(3) . . . . ?
Au1 Cu1 Cu2 N6 -91.1(3) . . . . ?
N3 Cu1 Cu2 Cl1 23.0(3) . . . . ?
Cl2 Cu1 Cu2 Cl1 -139.05(4) . . . . ?
Au1 Cu1 Cu2 Cl1 109.21(3) . . . . ?
N3 Cu1 Cu2 Cl2 162.1(3) . . . . ?
Cl1 Cu1 Cu2 Cl2 139.05(4) . . . . ?
Au1 Cu1 Cu2 Cl2 -111.74(3) . . . . ?
N3 Cu1 Cu2 Au1 -86.2(3) . . . . ?
Cl2 Cu1 Cu2 Au1 111.74(3) . . . . ?
Cl1 Cu1 Cu2 Au1 -109.21(3) . . . . ?
C1 Au1 Cu2 N6 118.36(15) . . . . ?
C11 Au1 Cu2 N6 -63.87(14) . . . . ?
Cu1 Au1 Cu2 N6 155.72(10) . . . . ?
C1 Au1 Cu2 Cl1 -89.75(11) . . . . ?
C11 Au1 Cu2 Cl1 88.02(11) . . . . ?
Cu1 Au1 Cu2 Cl1 -52.39(3) . . . . ?
C1 Au1 Cu2 Cl2 9.29(11) . . . . ?
C11 Au1 Cu2 Cl2 -172.95(11) . . . . ?
Cu1 Au1 Cu2 Cl2 46.65(2) . . . . ?
C1 Au1 Cu2 Cu1 -37.36(11) . . . . ?
C11 Au1 Cu2 Cu1 140.41(11) . . . . ?
N6 Cu2 Cl1 Cu1 -167.63(15) . . . . ?
Cl2 Cu2 Cl1 Cu1 -31.29(3) . . . . ?
Au1 Cu2 Cl1 Cu1 57.29(2) . . . . ?
N3 Cu1 Cl1 Cu2 -173.00(10) . . . . ?
Cl2 Cu1 Cl1 Cu2 34.73(4) . . . . ?
Au1 Cu1 Cl1 Cu2 -55.90(2) . . . . ?
N3 Cu1 Cl2 Cu2 -172.47(14) . . . . ?
Cl1 Cu1 Cl2 Cu2 -31.89(3) . . . . ?
Au1 Cu1 Cl2 Cu2 54.37(2) . . . . ?
N6 Cu2 Cl2 Cu1 -172.11(10) . . . . ?
Cl1 Cu2 Cl2 Cu1 33.82(4) . . . . ?
Au1 Cu2 Cl2 Cu1 -55.89(2) . . . . ?
C11 Au1 C1 N1 151(3) . . . . ?
Cu2 Au1 C1 N1 -75.5(4) . . . . ?
Cu1 Au1 C1 N1 -108.3(4) . . . . ?
C11 Au1 C1 N2 -26(3) . . . . ?
Cu2 Au1 C1 N2 107.5(3) . . . . ?
Cu1 Au1 C1 N2 74.7(3) . . . . ?
N1 C2 C3 N2 0.1(5) . . . . ?
N2 C4 C5 N3 60.9(4) . . . . ?
N2 C4 C5 C6 -118.1(4) . . . . ?
N3 C5 C6 C7 -1.8(6) . . . . ?
C4 C5 C6 C7 177.1(4) . . . . ?
C5 C6 C7 C8 0.2(6) . . . . ?
C6 C7 C8 C9 1.5(6) . . . . ?
C7 C8 C9 N3 -1.8(6) . . . . ?
C1 Au1 C11 N5 -156(3) . . . . ?
Cu2 Au1 C11 N5 70.3(3) . . . . ?
Cu1 Au1 C11 N5 105.2(3) . . . . ?
C1 Au1 C11 N4 26(3) . . . . ?
Cu2 Au1 C11 N4 -107.9(3) . . . . ?
Cu1 Au1 C11 N4 -73.0(3) . . . . ?
N4 C12 C13 N5 0.6(4) . . . . ?
N5 C14 C15 N6 55.7(4) . . . . ?
N5 C14 C15 C16 -126.7(4) . . . . ?
N6 C15 C16 C17 0.9(6) . . . . ?
C14 C15 C16 C17 -176.6(3) . . . . ?
C15 C16 C17 C18 -0.4(6) . . . . ?
C16 C17 C18 C19 -0.8(6) . . . . ?
C17 C18 C19 N6 1.7(6) . . . . ?
N2 C1 N1 C2 -0.7(4) . . . . ?
Au1 C1 N1 C2 -178.2(3) . . . . ?
N2 C1 N1 C10 -178.4(4) . . . . ?
Au1 C1 N1 C10 4.1(6) . . . . ?
C3 C2 N1 C1 0.4(5) . . . . ?
C3 C2 N1 C10 178.1(4) . . . . ?
N1 C1 N2 C3 0.8(4) . . . . ?
Au1 C1 N2 C3 178.4(3) . . . . ?
N1 C1 N2 C4 171.7(3) . . . . ?
Au1 C1 N2 C4 -10.6(5) . . . . ?
C2 C3 N2 C1 -0.5(5) . . . . ?
C2 C3 N2 C4 -171.6(3) . . . . ?
C5 C4 N2 C1 -107.2(4) . . . . ?
C5 C4 N2 C3 62.7(4) . . . . ?
C8 C9 N3 C5 0.3(6) . . . . ?
C8 C9 N3 Cu1 -179.8(3) . . . . ?
C6 C5 N3 C9 1.6(5) . . . . ?
C4 C5 N3 C9 -177.4(3) . . . . ?
C6 C5 N3 Cu1 -178.4(3) . . . . ?
C4 C5 N3 Cu1 2.7(5) . . . . ?
Cl2 Cu1 N3 C9 58.8(3) . . . . ?
Cl1 Cu1 N3 C9 -78.9(3) . . . . ?
Cu2 Cu1 N3 C9 -98.4(4) . . . . ?
Au1 Cu1 N3 C9 -175.8(2) . . . . ?
Cl2 Cu1 N3 C5 -121.2(3) . . . . ?
Cl1 Cu1 N3 C5 101.0(3) . . . . ?
Cu2 Cu1 N3 C5 81.5(4) . . . . ?
Au1 Cu1 N3 C5 4.1(3) . . . . ?
N5 C11 N4 C12 -0.2(4) . . . . ?
Au1 C11 N4 C12 178.4(3) . . . . ?
N5 C11 N4 C20 178.6(3) . . . . ?
Au1 C11 N4 C20 -2.9(5) . . . . ?
C13 C12 N4 C11 -0.2(5) . . . . ?
C13 C12 N4 C20 -179.0(4) . . . . ?
N4 C11 N5 C13 0.6(4) . . . . ?
Au1 C11 N5 C13 -177.9(3) . . . . ?
N4 C11 N5 C14 178.7(3) . . . . ?
Au1 C11 N5 C14 0.2(5) . . . . ?
C12 C13 N5 C11 -0.7(4) . . . . ?
C12 C13 N5 C14 -178.8(3) . . . . ?
C15 C14 N5 C11 -106.3(4) . . . . ?
C15 C14 N5 C13 71.5(5) . . . . ?
C16 C15 N6 C19 0.0(5) . . . . ?
C14 C15 N6 C19 177.6(3) . . . . ?
C16 C15 N6 Cu2 178.8(3) . . . . ?
C14 C15 N6 Cu2 -3.6(5) . . . . ?
C18 C19 N6 C15 -1.3(6) . . . . ?
C18 C19 N6 Cu2 179.7(3) . . . . ?
Cl1 Cu2 N6 C15 -107.9(3) . . . . ?
Cl2 Cu2 N6 C15 117.8(3) . . . . ?
Cu1 Cu2 N6 C15 101.0(3) . . . . ?
Au1 Cu2 N6 C15 20.7(3) . . . . ?
Cl1 Cu2 N6 C19 70.9(3) . . . . ?
Cl2 Cu2 N6 C19 -63.3(3) . . . . ?
Cu1 Cu2 N6 C19 -80.1(4) . . . . ?
Au1 Cu2 N6 C19 -160.4(2) . . . . ?
F3 B1 F1 F1A 16.9(8) . . . . ?
F2A B1 F1 F1A 137.8(9) . . . . ?
F4 B1 F1 F1A -106.5(8) . . . . ?
F2 B1 F1 F1A 140.0(8) . . . . ?
F3A B1 F1 F1A 31.9(11) . . . . ?
F3 B1 F2 F2A 120.8(13) . . . . ?
F1 B1 F2 F2A -5.3(13) . . . . ?
F4 B1 F2 F2A -117.4(12) . . . . ?
F3A B1 F2 F2A 130.4(13) . . . . ?
F1A B1 F2 F2A 21.5(15) . . . . ?
F1 B1 F3 F3A 149.0(15) . . . . ?
F2A B1 F3 F3A 52.0(17) . . . . ?
F4 B1 F3 F3A -91.5(16) . . . . ?
F2 B1 F3 F3A 27.0(16) . . . . ?
F1A B1 F3 F3A 158.0(15) . . . . ?
F3 B1 F1A F1 -164.6(8) . . . . ?
F2A B1 F1A F1 -44.1(9) . . . . ?
F4 B1 F1A F1 84.1(7) . . . . ?
F2 B1 F1A F1 -53.4(10) . . . . ?
F3A B1 F1A F1 -156.4(8) . . . . ?
F3 B1 F2A F2 -70.1(13) . . . . ?
F1 B1 F2A F2 175.0(12) . . . . ?
F4 B1 F2A F2 71.9(13) . . . . ?
F3A B1 F2A F2 -52.5(13) . . . . ?
F1A B1 F2A F2 -163.0(12) . . . . ?
F1 B1 F3A F3 -39.5(18) . . . . ?
F2A B1 F3A F3 -135.1(15) . . . . ?
F4 B1 F3A F3 97.1(15) . . . . ?
F2 B1 F3A F3 -154.7(15) . . . . ?
F1A B1 F3A F3 -22.6(16) . . . . ?
